data_4343213
loop_
_publ_author_name
'Ghiassi, Kamran B.'
'Walters, Daniel T.'
'Aristov, Michael M.'
'Loewen, Natalia D.'
'Berben, Louise A.'
'Rivera, Melissa'
'Olmstead, Marilyn M.'
'Balch, Alan L.'

_publ_section_title
;
 Formation of a Stable Complex, RuCl2(S2CPPh3)(PPh3)2, Containing an
 Unstable Zwitterion from the Reaction of RuCl2(PPh3)3 with Carbon
 Disulfide.
;
_journal_issue 9
_journal_name_full 'Inorganic chemistry'
_journal_page_first 4565
_journal_page_last 4573
_journal_paper_doi 10.1021/acs.inorgchem.5b00461
_journal_volume 54
_journal_year 2015
_chemical_formula_moiety 'C38 H34 Cl2 O P2 Ru S'
_chemical_formula_sum 'C38 H34 Cl2 O P2 Ru S'
_chemical_formula_weight 772.62
_chemical_name_systematic
;
 dichloro(methanol)thiocarbonylbis(triphenylphosphine)ruthenium(II)
;
_space_group_crystal_system monoclinic
_space_group_IT_number 14
_space_group_name_Hall '-P 2ybc'
_space_group_name_H-M_alt 'P 1 21/c 1'
_symmetry_space_group_name_Hall '-P 2ybc'
_symmetry_space_group_name_H-M 'P 1 21/c 1'
_atom_sites_solution_hydrogens mixed
_atom_sites_solution_primary direct
_atom_sites_solution_secondary difmap
_audit_creation_method SHELXL-2014/7
_cell_angle_alpha 90
_cell_angle_beta 102.182(3)
_cell_angle_gamma 90
_cell_formula_units_Z 4
_cell_length_a 12.5945(7)
_cell_length_b 16.5294(9)
_cell_length_c 16.4597(9)
_cell_measurement_reflns_used 9495
_cell_measurement_temperature 100(2)
_cell_measurement_theta_max 36.63
_cell_measurement_theta_min 2.69
_cell_volume 3349.4(3)
_computing_cell_refinement 'SAINT (Bruker, 2014)'
_computing_data_collection 'Apex2 (Bruker, 2014)'
_computing_data_reduction 'SAINT (Bruker, 2014)'
_computing_publication_material 'SHELXL-2014 (Sheldrick, 2014)'
_computing_structure_refinement 'SHELXL-2014/7 (Sheldrick, 2014)'
_computing_structure_solution 'SHELXS (Sheldrick, 2008)'
_diffrn_ambient_temperature 100(2)
_diffrn_detector_area_resol_mean 10.42
_diffrn_measured_fraction_theta_full 1.000
_diffrn_measured_fraction_theta_max 0.997
_diffrn_measurement_device_type 'Bruker PHOTON100 CMOS diffractometer'
_diffrn_measurement_method '\w and \f scans'
_diffrn_radiation_type synchrotron
_diffrn_radiation_wavelength 0.7749
_diffrn_reflns_av_R_equivalents 0.0626
_diffrn_reflns_av_unetI/netI 0.0367
_diffrn_reflns_laue_measured_fraction_full 1.000
_diffrn_reflns_laue_measured_fraction_max 0.997
_diffrn_reflns_limit_h_max 14
_diffrn_reflns_limit_h_min -15
_diffrn_reflns_limit_k_max 19
_diffrn_reflns_limit_k_min -19
_diffrn_reflns_limit_l_max 19
_diffrn_reflns_limit_l_min -19
_diffrn_reflns_number 42744
_diffrn_reflns_point_group_measured_fraction_full 1.000
_diffrn_reflns_point_group_measured_fraction_max 0.997
_diffrn_reflns_theta_full 27.706
_diffrn_reflns_theta_max 27.972
_diffrn_reflns_theta_min 2.249
_diffrn_source 'ALS, Beamline 11.3.1'
_exptl_absorpt_coefficient_mu 1.021
_exptl_absorpt_correction_T_max 0.4385
_exptl_absorpt_correction_T_min 0.3931
_exptl_absorpt_correction_type multi-scan
_exptl_absorpt_process_details 'SADABS (Sheldrick, 2014)'
_exptl_crystal_colour yellow
_exptl_crystal_density_diffrn 1.532
_exptl_crystal_description block
_exptl_crystal_F_000 1576
_exptl_crystal_size_max 0.050
_exptl_crystal_size_mid 0.050
_exptl_crystal_size_min 0.050
_refine_diff_density_max 0.339
_refine_diff_density_min -0.445
_refine_diff_density_rms 0.067
_refine_ls_extinction_method none
_refine_ls_goodness_of_fit_ref 1.030
_refine_ls_hydrogen_treatment mixed
_refine_ls_matrix_type full
_refine_ls_number_parameters 411
_refine_ls_number_reflns 6194
_refine_ls_number_restraints 0
_refine_ls_restrained_S_all 1.030
_refine_ls_R_factor_all 0.0317
_refine_ls_R_factor_gt 0.0246
_refine_ls_shift/su_max 0.001
_refine_ls_shift/su_mean 0.000
_refine_ls_structure_factor_coef Fsqd
_refine_ls_weighting_details 'w=1/[\s^2^(Fo^2^)+(0.0193P)^2^+2.2835P] where P=(Fo^2^+2Fc^2^)/3'
_refine_ls_weighting_scheme calc
_refine_ls_wR_factor_gt 0.0570
_refine_ls_wR_factor_ref 0.0599
_reflns_Friedel_coverage 0.000
_reflns_number_gt 5406
_reflns_number_total 6194
_reflns_threshold_expression 'I > 2\s(I)'
_cod_data_source_file ic5b00461_si_003.cif
_cod_data_source_block kbg204
_cod_database_code 4343213
_shelx_shelxl_version_number 2014/7
_shelx_space_group_comment
;
The symmetry employed for this shelxl refinement is uniquely defined
by the following loop, which should always be used as a source of
symmetry information in preference to the above space-group names.
They are only intended as comments.
;
_shelx_estimated_absorpt_t_min 0.951
_shelx_estimated_absorpt_t_max 0.951

loop_
_space_group_symop_operation_xyz
'x, y, z'
'-x, y+1/2, -z+1/2'
'-x, -y, -z'
'x, -y-1/2, z-1/2'

loop_
_atom_site_label
_atom_site_type_symbol
_atom_site_fract_x
_atom_site_fract_y
_atom_site_fract_z
_atom_site_U_iso_or_equiv
_atom_site_adp_type
_atom_site_occupancy
_atom_site_site_symmetry_order
_atom_site_calc_flag
_atom_site_refinement_flags_posn
_atom_site_refinement_flags_adp
Ru1 Ru 0.27592(2) 0.44865(2) 0.76302(2) 0.00951(6) Uani 1 1 d . .
Cl1 Cl 0.25650(4) 0.40913(3) 0.62143(3) 0.01345(11) Uani 1 1 d . .
Cl2 Cl 0.31777(4) 0.45154(3) 0.91127(3) 0.01562(11) Uani 1 1 d . .
P1 P 0.09974(4) 0.39826(3) 0.77074(3) 0.01098(11) Uani 1 1 d . .
P2 P 0.45629(4) 0.49726(3) 0.76822(3) 0.01073(11) Uani 1 1 d . .
O1 O 0.33630(12) 0.32029(9) 0.77861(10) 0.0157(3) Uani 1 1 d . .
H1 H 0.351(2) 0.3055(18) 0.7398(18) 0.034(9) Uiso 1 1 d . .
S1 S 0.16612(4) 0.63040(3) 0.71208(4) 0.01892(13) Uani 1 1 d . .
C1 C 0.10417(16) 0.30289(13) 0.82632(13) 0.0131(4) Uani 1 1 d . .
C2 C 0.12547(17) 0.23065(13) 0.78832(14) 0.0167(5) Uani 1 1 d . .
H2 H 0.1353 0.2314 0.7327 0.020 Uiso 1 1 calc R U
C3 C 0.13229(18) 0.15842(14) 0.83108(14) 0.0205(5) Uani 1 1 d . .
H3 H 0.1451 0.1095 0.8044 0.025 Uiso 1 1 calc R U
C4 C 0.12040(18) 0.15717(14) 0.91285(14) 0.0217(5) Uani 1 1 d . .
H4 H 0.1261 0.1075 0.9425 0.026 Uiso 1 1 calc R U
C5 C 0.10022(19) 0.22815(15) 0.95146(14) 0.0229(5) Uani 1 1 d . .
H5 H 0.0924 0.2272 1.0076 0.028 Uiso 1 1 calc R U
C6 C 0.09140(18) 0.30079(14) 0.90804(13) 0.0178(5) Uani 1 1 d . .
H6 H 0.0765 0.3493 0.9345 0.021 Uiso 1 1 calc R U
C7 C 0.00151(16) 0.38026(13) 0.67326(13) 0.0133(4) Uani 1 1 d . .
C8 C -0.01211(17) 0.44083(13) 0.61342(13) 0.0147(4) Uani 1 1 d . .
H8 H 0.0333 0.4873 0.6221 0.018 Uiso 1 1 calc R U
C9 C -0.09137(18) 0.43406(13) 0.54127(13) 0.0170(5) Uani 1 1 d . .
H9 H -0.1006 0.4761 0.5010 0.020 Uiso 1 1 calc R U
C10 C -0.15724(18) 0.36620(14) 0.52772(14) 0.0201(5) Uani 1 1 d . .
H10 H -0.2110 0.3613 0.4779 0.024 Uiso 1 1 calc R U
C11 C -0.14461(19) 0.30570(15) 0.58670(15) 0.0245(5) Uani 1 1 d . .
H11 H -0.1899 0.2592 0.5775 0.029 Uiso 1 1 calc R U
C12 C -0.06583(18) 0.31251(14) 0.65962(14) 0.0203(5) Uani 1 1 d . .
H12 H -0.0579 0.2709 0.7002 0.024 Uiso 1 1 calc R U
C13 C 0.02072(17) 0.46495(13) 0.82422(13) 0.0135(4) Uani 1 1 d . .
C14 C 0.06664(18) 0.52984(13) 0.87250(13) 0.0172(5) Uani 1 1 d . .
H14 H 0.1418 0.5411 0.8782 0.021 Uiso 1 1 calc R U
C15 C 0.00389(19) 0.57864(15) 0.91256(14) 0.0226(5) Uani 1 1 d . .
H15 H 0.0361 0.6231 0.9453 0.027 Uiso 1 1 calc R U
C16 C -0.10535(19) 0.56242(15) 0.90470(14) 0.0234(5) Uani 1 1 d . .
H16 H -0.1485 0.5956 0.9321 0.028 Uiso 1 1 calc R U
C17 C -0.15144(18) 0.49811(15) 0.85702(15) 0.0234(5) Uani 1 1 d . .
H17 H -0.2266 0.4870 0.8517 0.028 Uiso 1 1 calc R U
C18 C -0.08979(18) 0.44945(14) 0.81670(14) 0.0193(5) Uani 1 1 d . .
H18 H -0.1227 0.4053 0.7838 0.023 Uiso 1 1 calc R U
C19 C 0.55444(16) 0.42100(13) 0.81455(13) 0.0133(4) Uani 1 1 d . .
C20 C 0.57660(18) 0.35622(13) 0.76616(14) 0.0174(5) Uani 1 1 d . .
H20 H 0.5410 0.3530 0.7093 0.021 Uiso 1 1 calc R U
C21 C 0.64958(19) 0.29694(14) 0.80015(15) 0.0239(5) Uani 1 1 d . .
H21 H 0.6639 0.2530 0.7668 0.029 Uiso 1 1 calc R U
C22 C 0.70213(19) 0.30158(15) 0.88305(15) 0.0248(5) Uani 1 1 d . .
H22 H 0.7543 0.2619 0.9062 0.030 Uiso 1 1 calc R U
C23 C 0.67826(18) 0.36427(14) 0.93189(14) 0.0207(5) Uani 1 1 d . .
H23 H 0.7132 0.3668 0.9889 0.025 Uiso 1 1 calc R U
C24 C 0.60382(17) 0.42356(13) 0.89850(13) 0.0142(4) Uani 1 1 d . .
H24 H 0.5866 0.4657 0.9328 0.017 Uiso 1 1 calc R U
C25 C 0.49745(17) 0.52542(13) 0.67184(13) 0.0142(4) Uani 1 1 d . .
C26 C 0.42668(18) 0.57367(13) 0.61590(13) 0.0157(5) Uani 1 1 d . .
H26 H 0.3568 0.5861 0.6257 0.019 Uiso 1 1 calc R U
C27 C 0.4579(2) 0.60379(13) 0.54579(14) 0.0209(5) Uani 1 1 d . .
H27 H 0.4096 0.6372 0.5080 0.025 Uiso 1 1 calc R U
C28 C 0.5593(2) 0.58523(13) 0.53065(14) 0.0221(5) Uani 1 1 d . .
H28 H 0.5799 0.6051 0.4821 0.027 Uiso 1 1 calc R U
C29 C 0.63009(19) 0.53798(14) 0.58608(14) 0.0223(5) Uani 1 1 d . .
H29 H 0.6998 0.5257 0.5759 0.027 Uiso 1 1 calc R U
C30 C 0.60016(18) 0.50818(14) 0.65686(14) 0.0185(5) Uani 1 1 d . .
H30 H 0.6496 0.4760 0.6952 0.022 Uiso 1 1 calc R U
C31 C 0.50115(17) 0.58814(12) 0.82961(12) 0.0128(4) Uani 1 1 d . .
C32 C 0.43692(19) 0.62733(13) 0.87607(14) 0.0193(5) Uani 1 1 d . .
H32 H 0.3662 0.6075 0.8765 0.023 Uiso 1 1 calc R U
C33 C 0.4762(2) 0.69586(14) 0.92214(15) 0.0248(5) Uani 1 1 d . .
H33 H 0.4318 0.7227 0.9538 0.030 Uiso 1 1 calc R U
C34 C 0.5784(2) 0.72506(13) 0.92222(14) 0.0216(5) Uani 1 1 d . .
H34 H 0.6047 0.7714 0.9544 0.026 Uiso 1 1 calc R U
C35 C 0.64269(19) 0.68702(14) 0.87555(14) 0.0201(5) Uani 1 1 d . .
H35 H 0.7132 0.7073 0.8752 0.024 Uiso 1 1 calc R U
C36 C 0.60415(18) 0.61908(13) 0.82909(14) 0.0172(5) Uani 1 1 d . .
H36 H 0.6483 0.5933 0.7966 0.021 Uiso 1 1 calc R U
C37 C 0.22033(16) 0.54620(12) 0.73916(12) 0.0124(4) Uani 1 1 d . .
C38 C 0.38305(18) 0.27085(14) 0.84939(14) 0.0197(5) Uani 1 1 d . .
H38A H 0.3903 0.2151 0.8311 0.030 Uiso 1 1 calc R U
H38B H 0.3357 0.2719 0.8896 0.030 Uiso 1 1 calc R U
H38C H 0.4548 0.2920 0.8755 0.030 Uiso 1 1 calc R U

loop_
_atom_site_aniso_label
_atom_site_aniso_U_11
_atom_site_aniso_U_22
_atom_site_aniso_U_33
_atom_site_aniso_U_23
_atom_site_aniso_U_13
_atom_site_aniso_U_12
Ru1 0.00955(9) 0.00977(9) 0.00916(9) 0.00004(6) 0.00187(6) -0.00040(6)
Cl1 0.0149(2) 0.0152(3) 0.0103(2) -0.0020(2) 0.00275(19) -0.0003(2)
Cl2 0.0164(3) 0.0201(3) 0.0100(2) -0.0003(2) 0.0020(2) -0.0024(2)
P1 0.0102(3) 0.0114(3) 0.0111(3) 0.0010(2) 0.0018(2) -0.0013(2)
P2 0.0102(3) 0.0113(3) 0.0108(3) -0.0008(2) 0.0023(2) -0.0001(2)
O1 0.0185(8) 0.0149(8) 0.0130(8) 0.0016(7) 0.0013(7) 0.0022(6)
S1 0.0174(3) 0.0121(3) 0.0276(3) 0.0026(2) 0.0056(2) 0.0023(2)
C1 0.0093(10) 0.0143(11) 0.0148(10) 0.0027(9) 0.0005(8) -0.0026(8)
C2 0.0153(11) 0.0168(11) 0.0174(11) -0.0007(9) 0.0019(9) -0.0030(9)
C3 0.0174(11) 0.0150(12) 0.0271(12) -0.0007(10) 0.0002(10) -0.0014(9)
C4 0.0208(12) 0.0158(12) 0.0258(12) 0.0094(10) -0.0013(10) -0.0032(9)
C5 0.0259(13) 0.0265(13) 0.0162(11) 0.0063(10) 0.0039(10) -0.0033(10)
C6 0.0203(12) 0.0176(12) 0.0148(11) -0.0005(9) 0.0020(9) -0.0002(9)
C7 0.0108(10) 0.0160(11) 0.0133(10) -0.0012(9) 0.0031(8) -0.0003(8)
C8 0.0158(11) 0.0138(11) 0.0145(10) 0.0001(9) 0.0035(9) -0.0004(9)
C9 0.0179(11) 0.0185(12) 0.0139(11) 0.0013(9) 0.0018(9) 0.0045(9)
C10 0.0177(11) 0.0222(12) 0.0167(11) -0.0043(10) -0.0046(9) 0.0003(9)
C11 0.0221(12) 0.0210(13) 0.0265(13) -0.0005(10) -0.0034(10) -0.0090(10)
C12 0.0222(12) 0.0164(11) 0.0204(11) 0.0029(9) -0.0001(10) -0.0039(9)
C13 0.0124(10) 0.0167(11) 0.0123(10) 0.0041(8) 0.0048(8) 0.0011(8)
C14 0.0133(11) 0.0209(12) 0.0182(11) -0.0005(9) 0.0052(9) -0.0012(9)
C15 0.0231(12) 0.0244(13) 0.0200(12) -0.0064(10) 0.0042(10) 0.0004(10)
C16 0.0214(12) 0.0319(14) 0.0188(12) -0.0002(10) 0.0088(10) 0.0079(10)
C17 0.0118(11) 0.0320(14) 0.0276(13) 0.0023(11) 0.0071(10) 0.0027(10)
C18 0.0145(11) 0.0189(12) 0.0244(12) 0.0000(10) 0.0041(9) -0.0013(9)
C19 0.0092(10) 0.0140(11) 0.0173(11) 0.0002(9) 0.0041(8) 0.0004(8)
C20 0.0179(11) 0.0157(11) 0.0183(11) -0.0029(9) 0.0034(9) 0.0004(9)
C21 0.0257(13) 0.0178(12) 0.0297(13) -0.0026(10) 0.0091(11) 0.0068(10)
C22 0.0223(12) 0.0211(12) 0.0307(13) 0.0094(11) 0.0052(11) 0.0097(10)
C23 0.0178(12) 0.0246(13) 0.0188(12) 0.0062(10) 0.0019(9) 0.0022(9)
C24 0.0129(10) 0.0146(11) 0.0161(11) -0.0003(9) 0.0053(9) -0.0013(8)
C25 0.0147(11) 0.0141(11) 0.0140(11) -0.0041(9) 0.0035(9) -0.0050(8)
C26 0.0182(11) 0.0137(11) 0.0158(11) -0.0010(9) 0.0051(9) -0.0023(9)
C27 0.0346(14) 0.0132(11) 0.0156(11) 0.0001(9) 0.0066(10) -0.0038(10)
C28 0.0356(14) 0.0157(12) 0.0192(12) -0.0064(10) 0.0150(10) -0.0137(10)
C29 0.0219(12) 0.0252(13) 0.0234(12) -0.0108(10) 0.0131(10) -0.0108(10)
C30 0.0154(11) 0.0232(12) 0.0177(11) -0.0058(10) 0.0053(9) -0.0025(9)
C31 0.0175(11) 0.0104(10) 0.0093(10) 0.0025(8) 0.0000(8) 0.0003(8)
C32 0.0223(12) 0.0172(11) 0.0196(12) -0.0012(9) 0.0072(10) -0.0021(9)
C33 0.0361(14) 0.0175(12) 0.0240(12) -0.0064(10) 0.0137(11) -0.0019(10)
C34 0.0352(14) 0.0114(11) 0.0179(11) -0.0021(9) 0.0045(10) -0.0051(10)
C35 0.0191(12) 0.0172(12) 0.0216(12) 0.0016(10) -0.0010(9) -0.0050(9)
C36 0.0170(11) 0.0147(11) 0.0195(11) -0.0020(9) 0.0026(9) 0.0005(9)
C37 0.0103(10) 0.0145(11) 0.0128(10) -0.0009(8) 0.0033(8) -0.0038(8)
C38 0.0189(12) 0.0161(12) 0.0217(12) 0.0075(9) -0.0013(9) 0.0011(9)

loop_
_atom_type_symbol
_atom_type_description
_atom_type_scat_dispersion_real
_atom_type_scat_dispersion_imag
_atom_type_scat_source
C C 0.0040 0.0020 'International Tables Vol C Tables 4.2.6.8 and 6.1.1.4'
H H 0.0000 0.0000 'International Tables Vol C Tables 4.2.6.8 and 6.1.1.4'
Cl Cl 0.1697 0.1896 'International Tables Vol C Tables 4.2.6.8 and 6.1.1.4'
P P 0.1183 0.1134 'International Tables Vol C Tables 4.2.6.8 and 6.1.1.4'
S S 0.1430 0.1480 'International Tables Vol C Tables 4.2.6.8 and 6.1.1.4'
Ru Ru -1.0018 0.9825 'International Tables Vol C Tables 4.2.6.8 and 6.1.1.4'
O O 0.0132 0.0074 'International Tables Vol C Tables 4.2.6.8 and 6.1.1.4'

loop_
_geom_angle_atom_site_label_1
_geom_angle_atom_site_label_2
_geom_angle_atom_site_label_3
_geom_angle
C37 Ru1 O1 173.38(8)
C37 Ru1 Cl1 94.51(7)
O1 Ru1 Cl1 79.37(4)
C37 Ru1 Cl2 101.57(7)
O1 Ru1 Cl2 84.60(4)
Cl1 Ru1 Cl2 163.908(19)
C37 Ru1 P2 91.72(7)
O1 Ru1 P2 90.98(4)
Cl1 Ru1 P2 91.589(18)
Cl2 Ru1 P2 87.337(18)
C37 Ru1 P1 90.06(7)
O1 Ru1 P1 87.75(4)
Cl1 Ru1 P1 92.949(18)
Cl2 Ru1 P1 87.706(18)
P2 Ru1 P1 174.977(19)
C1 P1 C13 104.03(10)
C1 P1 C7 104.08(10)
C13 P1 C7 100.59(10)
C1 P1 Ru1 113.42(7)
C13 P1 Ru1 114.79(7)
C7 P1 Ru1 118.12(7)
C19 P2 C25 104.38(10)
C19 P2 C31 103.53(10)
C25 P2 C31 99.14(9)
C19 P2 Ru1 109.79(7)
C25 P2 Ru1 119.64(7)
C31 P2 Ru1 118.35(7)
C38 O1 Ru1 134.15(14)
C38 O1 H1 112(2)
Ru1 O1 H1 111(2)
C6 C1 C2 118.9(2)
C6 C1 P1 120.78(17)
C2 C1 P1 120.22(16)
C3 C2 C1 120.5(2)
C3 C2 H2 119.8
C1 C2 H2 119.8
C2 C3 C4 120.1(2)
C2 C3 H3 120.0
C4 C3 H3 120.0
C5 C4 C3 120.1(2)
C5 C4 H4 119.9
C3 C4 H4 119.9
C4 C5 C6 119.9(2)
C4 C5 H5 120.0
C6 C5 H5 120.0
C1 C6 C5 120.4(2)
C1 C6 H6 119.8
C5 C6 H6 119.8
C8 C7 C12 119.0(2)
C8 C7 P1 117.61(16)
C12 C7 P1 123.15(17)
C9 C8 C7 120.6(2)
C9 C8 H8 119.7
C7 C8 H8 119.7
C10 C9 C8 120.1(2)
C10 C9 H9 119.9
C8 C9 H9 119.9
C11 C10 C9 119.8(2)
C11 C10 H10 120.1
C9 C10 H10 120.1
C10 C11 C12 120.3(2)
C10 C11 H11 119.9
C12 C11 H11 119.9
C11 C12 C7 120.2(2)
C11 C12 H12 119.9
C7 C12 H12 119.9
C14 C13 C18 118.7(2)
C14 C13 P1 122.56(16)
C18 C13 P1 118.71(17)
C13 C14 C15 120.7(2)
C13 C14 H14 119.6
C15 C14 H14 119.6
C16 C15 C14 119.9(2)
C16 C15 H15 120.1
C14 C15 H15 120.1
C17 C16 C15 119.7(2)
C17 C16 H16 120.1
C15 C16 H16 120.1
C16 C17 C18 120.8(2)
C16 C17 H17 119.6
C18 C17 H17 119.6
C17 C18 C13 120.1(2)
C17 C18 H18 119.9
C13 C18 H18 119.9
C24 C19 C20 119.2(2)
C24 C19 P2 121.19(16)
C20 C19 P2 119.50(16)
C21 C20 C19 120.6(2)
C21 C20 H20 119.7
C19 C20 H20 119.7
C20 C21 C22 119.9(2)
C20 C21 H21 120.0
C22 C21 H21 120.0
C23 C22 C21 119.7(2)
C23 C22 H22 120.1
C21 C22 H22 120.1
C22 C23 C24 120.7(2)
C22 C23 H23 119.6
C24 C23 H23 119.6
C23 C24 C19 119.7(2)
C23 C24 H24 120.2
C19 C24 H24 120.2
C26 C25 C30 119.2(2)
C26 C25 P2 117.44(16)
C30 C25 P2 122.93(17)
C27 C26 C25 120.1(2)
C27 C26 H26 119.9
C25 C26 H26 119.9
C28 C27 C26 120.2(2)
C28 C27 H27 119.9
C26 C27 H27 119.9
C29 C28 C27 119.9(2)
C29 C28 H28 120.0
C27 C28 H28 120.0
C28 C29 C30 120.3(2)
C28 C29 H29 119.8
C30 C29 H29 119.8
C29 C30 C25 120.1(2)
C29 C30 H30 120.0
C25 C30 H30 120.0
C32 C31 C36 118.9(2)
C32 C31 P2 122.67(17)
C36 C31 P2 118.41(16)
C31 C32 C33 119.9(2)
C31 C32 H32 120.1
C33 C32 H32 120.1
C34 C33 C32 120.7(2)
C34 C33 H33 119.7
C32 C33 H33 119.7
C33 C34 C35 119.9(2)
C33 C34 H34 120.0
C35 C34 H34 120.0
C34 C35 C36 119.8(2)
C34 C35 H35 120.1
C36 C35 H35 120.1
C35 C36 C31 120.7(2)
C35 C36 H36 119.6
C31 C36 H36 119.6
S1 C37 Ru1 175.96(14)
O1 C38 H38A 109.5
O1 C38 H38B 109.5
H38A C38 H38B 109.5
O1 C38 H38C 109.5
H38A C38 H38C 109.5
H38B C38 H38C 109.5

loop_
_geom_bond_atom_site_label_1
_geom_bond_atom_site_label_2
_geom_bond_distance
Ru1 C37 1.769(2)
Ru1 O1 2.2503(15)
Ru1 Cl1 2.3827(5)
Ru1 Cl2 2.3858(5)
Ru1 P2 2.3941(6)
Ru1 P1 2.3984(6)
P1 C1 1.818(2)
P1 C13 1.830(2)
P1 C7 1.832(2)
P2 C19 1.817(2)
P2 C25 1.830(2)
P2 C31 1.832(2)
O1 C38 1.443(3)
O1 H1 0.74(3)
S1 C37 1.573(2)
C1 C6 1.388(3)
C1 C2 1.400(3)
C2 C3 1.379(3)
C2 H2 0.9500
C3 C4 1.385(3)
C3 H3 0.9500
C4 C5 1.383(3)
C4 H4 0.9500
C5 C6 1.390(3)
C5 H5 0.9500
C6 H6 0.9500
C7 C8 1.389(3)
C7 C12 1.394(3)
C8 C9 1.385(3)
C8 H8 0.9500
C9 C10 1.385(3)
C9 H9 0.9500
C10 C11 1.379(3)
C10 H10 0.9500
C11 C12 1.391(3)
C11 H11 0.9500
C12 H12 0.9500
C13 C14 1.387(3)
C13 C18 1.395(3)
C14 C15 1.389(3)
C14 H14 0.9500
C15 C16 1.381(3)
C15 H15 0.9500
C16 C17 1.375(3)
C16 H16 0.9500
C17 C18 1.381(3)
C17 H17 0.9500
C18 H18 0.9500
C19 C24 1.391(3)
C19 C20 1.397(3)
C20 C21 1.379(3)
C20 H20 0.9500
C21 C22 1.387(3)
C21 H21 0.9500
C22 C23 1.383(3)
C22 H22 0.9500
C23 C24 1.387(3)
C23 H23 0.9500
C24 H24 0.9500
C25 C26 1.390(3)
C25 C30 1.396(3)
C26 C27 1.388(3)
C26 H26 0.9500
C27 C28 1.386(3)
C27 H27 0.9500
C28 C29 1.376(4)
C28 H28 0.9500
C29 C30 1.388(3)
C29 H29 0.9500
C30 H30 0.9500
C31 C32 1.386(3)
C31 C36 1.396(3)
C32 C33 1.394(3)
C32 H32 0.9500
C33 C34 1.375(3)
C33 H33 0.9500
C34 C35 1.380(3)
C34 H34 0.9500
C35 C36 1.388(3)
C35 H35 0.9500
C36 H36 0.9500
C38 H38A 0.9800
C38 H38B 0.9800
C38 H38C 0.9800

loop_
_geom_torsion_atom_site_label_1
_geom_torsion_atom_site_label_2
_geom_torsion_atom_site_label_3
_geom_torsion_atom_site_label_4
_geom_torsion
C13 P1 C1 C6 -24.1(2)
C7 P1 C1 C6 -129.06(18)
Ru1 P1 C1 C6 101.28(17)
C13 P1 C1 C2 158.78(17)
C7 P1 C1 C2 53.83(19)
Ru1 P1 C1 C2 -75.83(18)
C6 C1 C2 C3 0.8(3)
P1 C1 C2 C3 177.97(17)
C1 C2 C3 C4 -1.4(3)
C2 C3 C4 C5 0.9(3)
C3 C4 C5 C6 0.3(3)
C2 C1 C6 C5 0.3(3)
P1 C1 C6 C5 -176.81(17)
C4 C5 C6 C1 -0.9(3)
C1 P1 C7 C8 -174.17(16)
C13 P1 C7 C8 78.30(18)
Ru1 P1 C7 C8 -47.40(19)
C1 P1 C7 C12 11.5(2)
C13 P1 C7 C12 -96.0(2)
Ru1 P1 C7 C12 138.25(17)
C12 C7 C8 C9 0.0(3)
P1 C7 C8 C9 -174.60(16)
C7 C8 C9 C10 -0.7(3)
C8 C9 C10 C11 0.8(3)
C9 C10 C11 C12 -0.1(4)
C10 C11 C12 C7 -0.5(4)
C8 C7 C12 C11 0.6(3)
P1 C7 C12 C11 174.89(18)
C1 P1 C13 C14 110.56(18)
C7 P1 C13 C14 -141.87(18)
Ru1 P1 C13 C14 -13.9(2)
C1 P1 C13 C18 -68.85(19)
C7 P1 C13 C18 38.72(19)
Ru1 P1 C13 C18 166.64(15)
C18 C13 C14 C15 -0.1(3)
P1 C13 C14 C15 -179.52(17)
C13 C14 C15 C16 0.3(3)
C14 C15 C16 C17 -0.2(4)
C15 C16 C17 C18 -0.1(4)
C16 C17 C18 C13 0.2(4)
C14 C13 C18 C17 -0.1(3)
P1 C13 C18 C17 179.29(18)
C25 P2 C19 C24 134.00(18)
C31 P2 C19 C24 30.7(2)
Ru1 P2 C19 C24 -96.59(17)
C25 P2 C19 C20 -49.40(19)
C31 P2 C19 C20 -152.72(17)
Ru1 P2 C19 C20 80.00(17)
C24 C19 C20 C21 -2.4(3)
P2 C19 C20 C21 -179.07(18)
C19 C20 C21 C22 -0.3(4)
C20 C21 C22 C23 2.2(4)
C21 C22 C23 C24 -1.3(4)
C22 C23 C24 C19 -1.5(3)
C20 C19 C24 C23 3.3(3)
P2 C19 C24 C23 179.88(16)
C19 P2 C25 C26 169.82(16)
C31 P2 C25 C26 -83.56(18)
Ru1 P2 C25 C26 46.59(19)
C19 P2 C25 C30 -17.4(2)
C31 P2 C25 C30 89.24(19)
Ru1 P2 C25 C30 -140.60(16)
C30 C25 C26 C27 0.4(3)
P2 C25 C26 C27 173.48(16)
C25 C26 C27 C28 0.7(3)
C26 C27 C28 C29 -1.2(3)
C27 C28 C29 C30 0.5(3)
C28 C29 C30 C25 0.6(3)
C26 C25 C30 C29 -1.0(3)
P2 C25 C30 C29 -173.73(17)
C19 P2 C31 C32 -118.55(18)
C25 P2 C31 C32 134.16(18)
Ru1 P2 C31 C32 3.2(2)
C19 P2 C31 C36 61.70(18)
C25 P2 C31 C36 -45.60(18)
Ru1 P2 C31 C36 -176.59(14)
C36 C31 C32 C33 -0.8(3)
P2 C31 C32 C33 179.40(17)
C31 C32 C33 C34 -0.2(4)
C32 C33 C34 C35 0.8(4)
C33 C34 C35 C36 -0.4(3)
C34 C35 C36 C31 -0.6(3)
C32 C31 C36 C35 1.3(3)
P2 C31 C36 C35 -178.98(17)
